data_9009419
loop_
_publ_author_name
'Zubkova, N. V.'
'Pushcharovsky, D. Y.'
'Giester, G.'
'Smolin, A. S.'
'Tillmanns, E.'
'Brandstatter, F.'
'Hammer, V.'
'Peretyazhko, I. S.'
'Sapozhnikov, A. N.'
'Kashaev, A. A.'

_publ_section_title
;Bismutocolumbite, Bi(Nb.79Ta.21)O4, stibiocolumbite, Sb(Nb.67Ta.33)O4 and
 their structural relation to the other ABO4 minerals with stibiotantalite
 (SbTaO4) structure Locality: Malkhan field, Central Transbaikalia, Russia
;
_journal_name_full 'Neues Jahrbuch fur Mineralogie, Monatshefte'
_journal_page_first 145
_journal_page_last 159
_journal_volume 2002
_journal_year 2002
_chemical_compound_source 'Malkhan field, Central Transbaikalia, Russia'
_chemical_formula_sum 'Bi Nb0.79 O4 Ta0.21'
_chemical_name_mineral Bismutocolumbite
_space_group_IT_number 52
_symmetry_space_group_name_Hall '-P 2a 2bc'
_symmetry_space_group_name_H-M 'P n n a'
_cell_angle_alpha 90
_cell_angle_beta 90
_cell_angle_gamma 90
_cell_length_a 5.668
_cell_length_b 11.725
_cell_length_c 4.971
_cell_formula_units_Z 4
_cell_volume 330.359
_database_code_amcsd 0014918
_exptl_crystal_density_diffrn 7.728
_cod_original_formula_sum 'Bi (Nb.79 Ta.21) O4'
_cod_database_code 9009419

loop_
_space_group_symop_operation_xyz
x,y,z
1/2+x,1/2-y,1/2+z
1/2-x,1/2+y,1/2-z
-x,1/2+y,1/2+z
x,1/2-y,1/2-z
1/2+x,y,-z
1/2-x,-y,z
-x,-y,-z

loop_
_atom_site_label
_atom_site_fract_x
_atom_site_fract_y
_atom_site_fract_z
_atom_site_occupancy
_atom_site_U_iso_or_equiv
Bi 0.25000 0.50000 0.78030 1.00000 0.01840
Nb 0.34880 0.25000 0.25000 0.79000 0.00800
Ta 0.34880 0.25000 0.25000 0.21000 0.00800
O1 0.13920 0.30510 0.50460 1.00000 0.01310
O2 0.41430 0.09790 0.41240 1.00000 0.00920

loop_
_cod_related_entry_id
_cod_related_entry_database
_cod_related_entry_code
1 AMCSD 0014918
